data_4030415
loop_
_publ_author_name
'Olbrich, Martin'
'Mayer, Peter'
'Trauner, Dirk'

_publ_section_title
;
 Synthetic Studies toward Polytwistane Hydrocarbon Nanorods.
;
_journal_issue 4
_journal_name_full 'The Journal of organic chemistry'
_journal_page_first 2042
_journal_page_last 2055
_journal_paper_doi 10.1021/jo502618g
_journal_volume 80
_journal_year 2015
_chemical_absolute_configuration ad
_chemical_formula_moiety 'C11 H16 O4 S'
_chemical_formula_sum 'C11 H16 O4 S'
_chemical_formula_weight 244.308
_space_group_IT_number 19
_symmetry_cell_setting orthorhombic
_symmetry_Int_Tables_number 19
_symmetry_space_group_name_Hall 'P 2ac 2ab'
_symmetry_space_group_name_H-M 'P 21 21 21'
_atom_sites_solution_hydrogens geom
_atom_sites_solution_primary direct
_atom_sites_solution_secondary difmap
_audit_block_code C11H16O4S_qn013_trauner
_audit_creation_date 10-Jan-12
_audit_creation_method 'form98_non/compatible with shelxl97-2'
_audit_update_record 11-Jan-12
_cell_angle_alpha 90.00
_cell_angle_beta 90.00
_cell_angle_gamma 90.00
_cell_formula_units_Z 4
_cell_length_a 6.4001(2)
_cell_length_b 8.8476(2)
_cell_length_c 19.4784(5)
_cell_measurement_reflns_used 4273
_cell_measurement_temperature 173(2)
_cell_measurement_theta_max 27.485
_cell_measurement_theta_min 3.134
_cell_volume 1102.97(5)
_computing_cell_refinement 'HKL Scalepack (Otwinowski & Minor 1997)'
_computing_data_collection 'Collect (Bruker AXS BV, 1997-2004)'
_computing_data_reduction 'HKL Denzo and Scalepack (Otwinowski & Minor 1997)'
_computing_structure_refinement
;
Sheldrick, G. M. (2008).
<i>Acta Cryst.</i> A<b>64</b>, 112--122.
;
_computing_structure_solution
;
A. Altomare, M. C. Burla, M. Camalli, G. L. Cascarano, C. Giacovazzo, A.
Guagliardi, A. G. G. Moliterni, G. Polidori, R. Spagna: SIR97: a new tool for
crystal structure determination and refinement; J. Appl. Crystallogr. 1999,
32, 115-119.
;
_diffrn_ambient_temperature 173(2)
_diffrn_detector_area_resol_mean 9
_diffrn_measured_fraction_theta_full 0.998
_diffrn_measured_fraction_theta_max 0.998
_diffrn_measurement_device '95mm CCD camera on \k-goniostat'
_diffrn_measurement_device_type KappaCCD
_diffrn_measurement_method 'CCD; rotation images; thick slices'
_diffrn_orient_matrix_type 'by Bruker AXS Collect from scalepack cell'
_diffrn_orient_matrix_UB_11 0.0444314
_diffrn_orient_matrix_UB_12 -0.0927225
_diffrn_orient_matrix_UB_13 -0.0254698
_diffrn_orient_matrix_UB_21 0.1140555
_diffrn_orient_matrix_UB_22 -0.0169761
_diffrn_orient_matrix_UB_23 0.0342315
_diffrn_orient_matrix_UB_31 -0.0971107
_diffrn_orient_matrix_UB_32 -0.0623619
_diffrn_orient_matrix_UB_33 0.0285513
_diffrn_radiation_collimation 0.20
_diffrn_radiation_monochromator 'MONTEL, graded multilayered X-ray optics'
_diffrn_radiation_source 'rotating anode'
_diffrn_radiation_type MoK\a
_diffrn_radiation_wavelength 0.71073
_diffrn_reflns_av_R_equivalents 0.0378
_diffrn_reflns_av_sigmaI/netI 0.0379
_diffrn_reflns_limit_h_max 8
_diffrn_reflns_limit_h_min -8
_diffrn_reflns_limit_k_max 11
_diffrn_reflns_limit_k_min -11
_diffrn_reflns_limit_l_max 25
_diffrn_reflns_limit_l_min -25
_diffrn_reflns_number 8201
_diffrn_reflns_theta_full 27.49
_diffrn_reflns_theta_max 27.49
_diffrn_reflns_theta_min 3.35
_diffrn_source_current 55.00
_diffrn_source_power 3.025
_diffrn_source_type 'FR 591 generator'
_diffrn_source_voltage 55.00
_exptl_absorpt_coefficient_mu 0.290
_exptl_absorpt_correction_type none
_exptl_crystal_colour colourless
_exptl_crystal_density_diffrn 1.47126(7)
_exptl_crystal_density_method 'not measured'
_exptl_crystal_description platelet
_exptl_crystal_F_000 520
_exptl_crystal_size_max 0.12
_exptl_crystal_size_mid 0.08
_exptl_crystal_size_min 0.03
_refine_diff_density_max 0.171
_refine_diff_density_min -0.384
_refine_diff_density_rms 0.050
_refine_ls_abs_structure_details 'Flack H D (1983), Acta Cryst. A39, 876-881'
_refine_ls_abs_structure_Flack 0.22(9)
_refine_ls_extinction_method none
_refine_ls_goodness_of_fit_ref 1.062
_refine_ls_hydrogen_treatment constr
_refine_ls_matrix_type full
_refine_ls_number_parameters 147
_refine_ls_number_reflns 2531
_refine_ls_number_restraints 0
_refine_ls_restrained_S_all 1.062
_refine_ls_R_factor_all 0.0453
_refine_ls_R_factor_gt 0.0345
_refine_ls_shift/su_max 0.000
_refine_ls_shift/su_mean 0.000
_refine_ls_structure_factor_coef Fsqd
_refine_ls_weighting_details 'calc w=1/[\s^2^(Fo^2^)+(0.0349P)^2^+0.2957P] where P=(Fo^2^+2Fc^2^)/3'
_refine_ls_weighting_scheme calc
_refine_ls_wR_factor_gt 0.0746
_refine_ls_wR_factor_ref 0.0800
_reflns_number_gt 2180
_reflns_number_total 2531
_reflns_threshold_expression >2sigma(I)
_cod_data_source_file jo502618g_si_002.cif
_cod_data_source_block compound33
_cod_depositor_comments 'Adding full bibliography for 4030407--4030418.cif.'
_cod_database_code 4030415

loop_
_symmetry_equiv_pos_as_xyz
'x, y, z'
'-x+1/2, -y, z+1/2'
'x+1/2, -y+1/2, -z'
'-x, y+1/2, -z+1/2'

loop_
_atom_site_label
_atom_site_type_symbol
_atom_site_fract_x
_atom_site_fract_y
_atom_site_fract_z
_atom_site_U_iso_or_equiv
_atom_site_adp_type
_atom_site_occupancy
_atom_site_symmetry_multiplicity
_atom_site_calc_flag
_atom_site_refinement_flags
S1 S 0.21558(7) 0.49315(6) 0.18176(2) 0.02335(13) Uani 1 1 d .
O1 O 0.7805(2) 0.53566(16) 0.33104(7) 0.0323(4) Uani 1 1 d .
O2 O 0.3598(2) 0.42590(17) 0.23940(6) 0.0280(3) Uani 1 1 d .
O3 O 0.1564(3) 0.64403(15) 0.19890(7) 0.0317(4) Uani 1 1 d .
O4 O 0.3292(3) 0.46751(18) 0.11990(7) 0.0358(4) Uani 1 1 d .
C1 C 0.6236(3) 0.5018(2) 0.36241(9) 0.0208(4) Uani 1 1 d .
C2 C 0.6132(3) 0.3957(2) 0.42288(10) 0.0225(4) Uani 1 1 d .
H2 H 0.7306 0.3212 0.4227 0.027 Uiso 1 1 calc R
C3 C 0.6239(3) 0.5035(3) 0.48570(9) 0.0265(4) Uani 1 1 d .
H3A H 0.5825 0.4490 0.5279 0.032 Uiso 1 1 calc R
H3B H 0.7682 0.5415 0.4918 0.032 Uiso 1 1 calc R
C4 C 0.4731(3) 0.6367(2) 0.47238(10) 0.0271(5) Uani 1 1 d .
H4A H 0.4072 0.6691 0.5159 0.033 Uiso 1 1 calc R
H4B H 0.5506 0.7235 0.4529 0.033 Uiso 1 1 calc R
C5 C 0.3053(3) 0.5831(2) 0.42162(9) 0.0247(4) Uani 1 1 d .
H5 H 0.1861 0.6560 0.4198 0.030 Uiso 1 1 calc R
C6 C 0.2325(3) 0.4276(2) 0.44729(10) 0.0272(5) Uani 1 1 d .
H6A H 0.2270 0.4251 0.4981 0.033 Uiso 1 1 calc R
H6B H 0.0924 0.4028 0.4289 0.033 Uiso 1 1 calc R
C7 C 0.3967(3) 0.3169(2) 0.42014(10) 0.0239(4) Uani 1 1 d .
H7 H 0.3974 0.2215 0.4477 0.029 Uiso 1 1 calc R
C8 C 0.3402(3) 0.2850(2) 0.34480(10) 0.0267(5) Uani 1 1 d .
H8A H 0.4591 0.2365 0.3209 0.032 Uiso 1 1 calc R
H8B H 0.2180 0.2167 0.3422 0.032 Uiso 1 1 calc R
C9 C 0.2893(3) 0.4364(2) 0.31168(8) 0.0228(4) Uani 1 1 d .
H9 H 0.1354 0.4555 0.3135 0.027 Uiso 1 1 calc R
C10 C 0.4073(3) 0.5634(2) 0.34909(10) 0.0219(4) Uani 1 1 d .
H10 H 0.4097 0.6597 0.3223 0.026 Uiso 1 1 calc R
C11 C -0.0072(4) 0.3782(2) 0.18343(11) 0.0308(5) Uani 1 1 d .
H11A H -0.1032 0.4095 0.1469 0.046 Uiso 1 1 calc R
H11B H -0.0767 0.3883 0.2280 0.046 Uiso 1 1 calc R
H11C H 0.0337 0.2727 0.1763 0.046 Uiso 1 1 calc R

loop_
_atom_site_aniso_label
_atom_site_aniso_U_11
_atom_site_aniso_U_22
_atom_site_aniso_U_33
_atom_site_aniso_U_23
_atom_site_aniso_U_13
_atom_site_aniso_U_12
S1 0.0280(3) 0.0244(2) 0.0177(2) -0.0002(2) -0.00144(18) -0.0003(2)
O1 0.0227(7) 0.0343(9) 0.0398(8) -0.0002(6) 0.0101(7) -0.0037(6)
O2 0.0264(8) 0.0415(8) 0.0161(6) -0.0009(6) 0.0005(6) 0.0087(7)
O3 0.0358(9) 0.0213(7) 0.0378(8) -0.0004(6) -0.0008(7) 0.0014(6)
O4 0.0458(10) 0.0438(10) 0.0178(6) -0.0013(6) 0.0048(6) -0.0008(8)
C1 0.0190(9) 0.0195(9) 0.0239(8) -0.0046(9) 0.0010(7) -0.0001(9)
C2 0.0177(10) 0.0255(10) 0.0243(9) 0.0012(8) -0.0021(8) 0.0031(8)
C3 0.0231(10) 0.0312(10) 0.0253(9) -0.0016(10) -0.0060(8) -0.0009(11)
C4 0.0311(12) 0.0290(11) 0.0212(9) -0.0031(9) 0.0002(9) 0.0021(9)
C5 0.0239(11) 0.0319(11) 0.0183(8) 0.0014(8) 0.0000(9) 0.0064(10)
C6 0.0193(11) 0.0414(11) 0.0210(9) 0.0032(8) -0.0006(9) -0.0040(10)
C7 0.0242(11) 0.0238(10) 0.0238(10) 0.0077(8) -0.0034(8) -0.0032(8)
C8 0.0245(11) 0.0282(11) 0.0273(10) -0.0011(8) -0.0022(9) -0.0034(9)
C9 0.0188(9) 0.0351(10) 0.0144(8) 0.0001(8) 0.0009(8) 0.0030(8)
C10 0.0229(11) 0.0239(10) 0.0190(9) 0.0026(8) 0.0022(8) 0.0032(8)
C11 0.0348(12) 0.0279(11) 0.0298(10) -0.0012(10) -0.0040(11) -0.0042(9)

loop_
_atom_type_symbol
_atom_type_description
_atom_type_scat_dispersion_real
_atom_type_scat_dispersion_imag
_atom_type_scat_source
C C 0.0033 0.0016 'International Tables Vol C Tables 4.2.6.8 and 6.1.1.4'
H H 0.0000 0.0000 'International Tables Vol C Tables 4.2.6.8 and 6.1.1.4'
O O 0.0106 0.0060 'International Tables Vol C Tables 4.2.6.8 and 6.1.1.4'
S S 0.1246 0.1234 'International Tables Vol C Tables 4.2.6.8 and 6.1.1.4'

loop_
_exptl_crystal_face_index_h
_exptl_crystal_face_index_k
_exptl_crystal_face_index_l
_exptl_crystal_face_perp_dist
0 0 1 0.016000
0 0 -1 0.019000
-1 3 0 0.048000
1 -3 0 0.034000
-2 -1 0 0.070000
2 1 0 0.035000

loop_
_geom_angle_atom_site_label_1
_geom_angle_atom_site_label_2
_geom_angle_atom_site_label_3
_geom_angle
O4 S1 O3 118.81(9)
O4 S1 O2 104.13(9)
O3 S1 O2 110.07(9)
O4 S1 C11 109.78(10)
O3 S1 C11 108.82(11)
O2 S1 C11 104.20(10)
C9 O2 S1 118.46(12)
O1 C1 C2 125.76(18)
O1 C1 C10 125.65(18)
C2 C1 C10 108.55(16)
C1 C2 C7 107.01(15)
C1 C2 C3 103.39(16)
C7 C2 C3 110.03(16)
C1 C2 H2 112.0
C7 C2 H2 112.0
C3 C2 H2 112.0
C4 C3 C2 107.97(15)
C4 C3 H3A 110.1
C2 C3 H3A 110.1
C4 C3 H3B 110.1
C2 C3 H3B 110.1
H3A C3 H3B 108.4
C5 C4 C3 108.05(16)
C5 C4 H4A 110.1
C3 C4 H4A 110.1
C5 C4 H4B 110.1
C3 C4 H4B 110.1
H4A C4 H4B 108.4
C4 C5 C6 106.22(16)
C4 C5 C10 108.90(18)
C6 C5 C10 108.68(16)
C4 C5 H5 111.0
C6 C5 H5 111.0
C10 C5 H5 111.0
C7 C6 C5 104.61(15)
C7 C6 H6A 110.8
C5 C6 H6A 110.8
C7 C6 H6B 110.8
C5 C6 H6B 110.8
H6A C6 H6B 108.9
C6 C7 C8 106.58(16)
C6 C7 C2 108.27(16)
C8 C7 C2 108.99(17)
C6 C7 H7 111.0
C8 C7 H7 111.0
C2 C7 H7 111.0
C9 C8 C7 107.07(16)
C9 C8 H8A 110.3
C7 C8 H8A 110.3
C9 C8 H8B 110.3
C7 C8 H8B 110.3
H8A C8 H8B 108.6
O2 C9 C8 106.41(15)
O2 C9 C10 110.29(15)
C8 C9 C10 109.71(16)
O2 C9 H9 110.1
C8 C9 H9 110.1
C10 C9 H9 110.1
C1 C10 C9 105.53(16)
C1 C10 C5 105.50(16)
C9 C10 C5 107.72(16)
C1 C10 H10 112.5
C9 C10 H10 112.5
C5 C10 H10 112.5
S1 C11 H11A 109.5
S1 C11 H11B 109.5
H11A C11 H11B 109.5
S1 C11 H11C 109.5
H11A C11 H11C 109.5
H11B C11 H11C 109.5

loop_
_geom_bond_atom_site_label_1
_geom_bond_atom_site_label_2
_geom_bond_distance
S1 O4 1.4255(15)
S1 O3 1.4272(15)
S1 O2 1.5707(14)
S1 C11 1.751(2)
O1 C1 1.213(2)
O2 C9 1.481(2)
C1 C2 1.507(3)
C1 C10 1.511(3)
C2 C7 1.552(3)
C2 C3 1.553(3)
C2 H2 1.0000
C3 C4 1.545(3)
C3 H3A 0.9900
C3 H3B 0.9900
C4 C5 1.535(3)
C4 H4A 0.9900
C4 H4B 0.9900
C5 C6 1.536(3)
C5 C10 1.566(3)
C5 H5 1.0000
C6 C7 1.531(3)
C6 H6A 0.9900
C6 H6B 0.9900
C7 C8 1.538(3)
C7 H7 1.0000
C8 C9 1.522(3)
C8 H8A 0.9900
C8 H8B 0.9900
C9 C10 1.537(3)
C9 H9 1.0000
C10 H10 1.0000
C11 H11A 0.9800
C11 H11B 0.9800
C11 H11C 0.9800

loop_
_geom_torsion_atom_site_label_1
_geom_torsion_atom_site_label_2
_geom_torsion_atom_site_label_3
_geom_torsion_atom_site_label_4
_geom_torsion
O4 S1 O2 C9 178.89(14)
O3 S1 O2 C9 50.49(16)
C11 S1 O2 C9 -66.04(16)
O1 C1 C2 C7 -148.5(2)
C10 C1 C2 C7 33.6(2)
O1 C1 C2 C3 95.3(2)
C10 C1 C2 C3 -82.55(19)
C1 C2 C3 C4 45.4(2)
C7 C2 C3 C4 -68.6(2)
C2 C3 C4 C5 24.4(2)
C3 C4 C5 C6 46.0(2)
C3 C4 C5 C10 -70.9(2)
C4 C5 C6 C7 -81.90(18)
C10 C5 C6 C7 35.1(2)
C5 C6 C7 C8 -80.89(19)
C5 C6 C7 C2 36.2(2)
C1 C2 C7 C6 -77.96(19)
C3 C2 C7 C6 33.7(2)
C1 C2 C7 C8 37.6(2)
C3 C2 C7 C8 149.27(17)
C6 C7 C8 C9 45.1(2)
C2 C7 C8 C9 -71.6(2)
S1 O2 C9 C8 138.08(14)
S1 O2 C9 C10 -103.00(16)
C7 C8 C9 O2 146.42(16)
C7 C8 C9 C10 27.1(2)
O1 C1 C10 C9 104.2(2)
C2 C1 C10 C9 -77.91(19)
O1 C1 C10 C5 -141.9(2)
C2 C1 C10 C5 36.0(2)
O2 C9 C10 C1 -75.15(19)
C8 C9 C10 C1 41.7(2)
O2 C9 C10 C5 172.52(15)
C8 C9 C10 C5 -70.6(2)
C4 C5 C10 C1 37.1(2)
C6 C5 C10 C1 -78.2(2)
C4 C5 C10 C9 149.45(16)
C6 C5 C10 C9 34.2(2)
